data_7150909
loop_
_publ_author_name
'Kucha\<r, Martin'
'Pohl, Radek'
'Klepet\'a\<rov\'a, Blanka'
'Votruba, Ivan'
'Hocek, Michal'

_publ_section_title
;
 Synthesis of substituted 6-cyclopropylpurine bases and nucleosides by
 cross-coupling reactions or cyclopropanations
;
_journal_issue 13
_journal_name_full 'Organic &amp; Biomolecular Chemistry'
_journal_page_first 2377
_journal_page_last 2387
_journal_paper_doi 10.1039/b802833h
_journal_volume 6
_journal_year 2008
_chemical_absolute_configuration ad
_chemical_formula_moiety 'C20 H23 N5 O1'
_chemical_formula_sum 'C20 H23 N5 O'
_chemical_formula_weight 349.44
_chemical_name_common 9-Benzyl-6-(2-(diethylcarbamoyl)cyclopropyl)purine
_chemical_name_systematic 9-Benzyl-6-[2-(diethylcarbamoyl)cyclopropyl]purine
_space_group_IT_number 33
_symmetry_cell_setting orthorhombic
_symmetry_Int_Tables_number 33
_symmetry_space_group_name_Hall 'P 2c -2n'
_symmetry_space_group_name_H-M 'P n a 21'
_atom_sites_solution_hydrogens geom
_atom_sites_solution_primary direct
_audit_creation_date 08-02-07
_audit_creation_method CRYSTALS_ver_12.84
_cell_angle_alpha 90
_cell_angle_beta 90
_cell_angle_gamma 90
_cell_formula_units_Z 4
_cell_length_a 22.2791(2)
_cell_length_b 16.20300(10)
_cell_length_c 4.98
_cell_measurement_reflns_used 0
_cell_measurement_temperature 150
_cell_measurement_theta_max 76
_cell_measurement_theta_min 4
_cell_volume 1797.72(2)
_computing_cell_refinement 'CrysAlis RED, (Oxford Diffraction, 2002)'
_computing_data_collection 'Xcalibur, (Oxford Diffraction, 2002)'
_computing_data_reduction 'CrysAlis RED, (Oxford Diffraction, 2002)'
_computing_molecular_graphics 'CAMERON (Watkin et al., 1996)'
_computing_publication_material 'CRYSTALS (Betteridge et al., 2003)'
_computing_structure_refinement 'CRYSTALS (Betteridge et al., 2003)'
_computing_structure_solution 'SIR92 (Altomare et al., 1994)'
_diffrn_ambient_temperature 150
_diffrn_measured_fraction_theta_full 0.996
_diffrn_measured_fraction_theta_max 0.990
_diffrn_measurement_device_type 'Oxford Diffraction XCALIBUR'
_diffrn_measurement_method '\f & \w scans'
_diffrn_radiation_monochromator graphite
_diffrn_radiation_probe x-ray
_diffrn_radiation_type 'Cu K\a'
_diffrn_radiation_wavelength 1.54184
_diffrn_reflns_av_R_equivalents 0.032
_diffrn_reflns_limit_h_max 27
_diffrn_reflns_limit_h_min -27
_diffrn_reflns_limit_k_max 20
_diffrn_reflns_limit_k_min -20
_diffrn_reflns_limit_l_max 6
_diffrn_reflns_limit_l_min -5
_diffrn_reflns_number 26954
_diffrn_reflns_theta_full 74.396
_diffrn_reflns_theta_max 76.697
_diffrn_reflns_theta_min 3.968
_diffrn_standards_number 0
_exptl_absorpt_coefficient_mu 0.664
_exptl_absorpt_correction_T_max 0.94
_exptl_absorpt_correction_T_min 0.94
_exptl_absorpt_correction_type analytical
_exptl_absorpt_process_details
;
Analytical Absorption (De Meulenaer & Tompa, 1965)
;
_exptl_crystal_colour colourless
_exptl_crystal_density_diffrn 1.292
_exptl_crystal_description needle
_exptl_crystal_F_000 744
_exptl_crystal_size_max 0.59
_exptl_crystal_size_mid 0.10
_exptl_crystal_size_min 0.10
_refine_diff_density_max 0.12
_refine_diff_density_min -0.16
_refine_ls_abs_structure_details 'Flack (1983), 1507 Friedel-pairs'
_refine_ls_abs_structure_Flack 0.0(2)
_refine_ls_extinction_coef 24(4)
_refine_ls_extinction_method 'Larson (1970), Equation 22'
_refine_ls_goodness_of_fit_ref 1.0836
_refine_ls_hydrogen_treatment constr
_refine_ls_matrix_type full
_refine_ls_number_parameters 237
_refine_ls_number_reflns 2807
_refine_ls_number_restraints 0
_refine_ls_R_factor_all 0.0361
_refine_ls_R_factor_gt 0.0296
_refine_ls_shift/su_max 0.000574
_refine_ls_structure_factor_coef F
_refine_ls_weighting_details
;
Method, part 1, Chebychev polynomial, (Watkin, 1994, Prince, 1982)
[weight] = 1.0/[A~0~*T~0~(x)+A~1~*T~1~(x) ... +A~n-1~]*T~n-1~(x)]
where A~i~ are the Chebychev coefficients listed below and x= Fcalc/Fmax
Method = Robust Weighting (Prince, 1982)
W = [weight] * [1-(deltaF/6*sigmaF)^2^]^2^
A~i~ are:
2.28 1.47 0.608
;
_refine_ls_weighting_scheme calc
_refine_ls_wR_factor_all 0.0402
_refine_ls_wR_factor_gt 0.0328
_refine_ls_wR_factor_ref 0.0328
_reflns_limit_h_max 27
_reflns_limit_h_min 0
_reflns_limit_k_max 20
_reflns_limit_k_min 0
_reflns_limit_l_max 6
_reflns_limit_l_min -5
_reflns_number_gt 2807
_reflns_number_total 3604
_reflns_threshold_expression I>2.0\s(I)
_cod_data_source_file b802833h.txt
_cod_data_source_block CRYSTALS1_cif
_cod_original_formula_sum 'C20 H23 N5 O1'
_cod_database_code 7150909

loop_
_symmetry_equiv_pos_as_xyz
x,y,z
-x+1/2,y+1/2,z+1/2
x+1/2,-y+1/2,z
-x,-y,z+1/2

loop_
_atom_site_label
_atom_site_type_symbol
_atom_site_fract_x
_atom_site_fract_y
_atom_site_fract_z
_atom_site_U_iso_or_equiv
_atom_site_occupancy
_atom_site_adp_type
_atom_site_refinement_flags_posn
_atom_site_refinement_flags_adp
_atom_site_refinement_flags_occupancy
_atom_site_disorder_assembly
_atom_site_disorder_group
_atom_site_attached_hydrogens
O21 O 0.71005(5) 0.45761(7) 0.3884(3) 0.0346 1.0000 Uani . . . . . .
N1 N 0.57477(6) 0.70738(8) 0.5710(3) 0.0319 1.0000 Uani . . . . . .
N3 N 0.55737(6) 0.83684(8) 0.3461(3) 0.0327 1.0000 Uani . . . . . .
N7 N 0.69444(6) 0.75605(8) 0.0795(3) 0.0314 1.0000 Uani . . . . . .
N9 N 0.63601(6) 0.86892(7) 0.0243(3) 0.0294 1.0000 Uani . . . . . .
N22 N 0.62040(6) 0.40009(8) 0.2919(3) 0.0302 1.0000 Uani . . . . . .
C2 C 0.54419(8) 0.77654(10) 0.5197(4) 0.0338 1.0000 Uani . . . . . .
C4 C 0.60850(7) 0.82164(9) 0.2167(3) 0.0273 1.0000 Uani . . . . . .
C5 C 0.64492(7) 0.75185(9) 0.2486(3) 0.0268 1.0000 Uani . . . . . .
C6 C 0.62596(7) 0.69361(9) 0.4360(3) 0.0281 1.0000 Uani . . . . . .
C8 C 0.68701(7) 0.82635(10) -0.0486(4) 0.0317 1.0000 Uani . . . . . .
C10 C 0.61690(8) 0.95005(9) -0.0755(3) 0.0311 1.0000 Uani . . . . . .
C11 C 0.61962(7) 1.01511(10) 0.1423(3) 0.0295 1.0000 Uani . . . . . .
C12 C 0.67489(8) 1.04658(10) 0.2232(4) 0.0350 1.0000 Uani . . . . . .
C13 C 0.67800(8) 1.10541(10) 0.4266(4) 0.0393 1.0000 Uani . . . . . .
C14 C 0.62547(8) 1.13182(10) 0.5503(4) 0.0369 1.0000 Uani . . . . . .
C15 C 0.57066(8) 1.10169(10) 0.4690(4) 0.0378 1.0000 Uani . . . . . .
C16 C 0.56770(8) 1.04358(10) 0.2632(4) 0.0351 1.0000 Uani . . . . . .
C17 C 0.66021(7) 0.61717(9) 0.4885(3) 0.0294 1.0000 Uani . . . . . .
C18 C 0.65239(8) 0.57293(10) 0.7493(4) 0.0332 1.0000 Uani . . . . . .
C19 C 0.62434(7) 0.53691(9) 0.5003(3) 0.0282 1.0000 Uani . . . . . .
C20 C 0.65473(7) 0.46216(10) 0.3877(4) 0.0297 1.0000 Uani . . . . . .
C23 C 0.55472(7) 0.40095(11) 0.2778(3) 0.0338 1.0000 Uani . . . . . .
C24 C 0.52501(8) 0.37363(13) 0.5367(4) 0.0438 1.0000 Uani . . . . . .
C25 C 0.65094(8) 0.32323(10) 0.2140(4) 0.0327 1.0000 Uani . . . . . .
C26 C 0.67870(8) 0.32791(12) -0.0612(4) 0.0407 1.0000 Uani . . . . . .
H21 H 0.5082 0.7847 0.6238 0.0389 1.0000 Uiso R . . . . .
H81 H 0.7140 0.8475 -0.1846 0.0370 1.0000 Uiso R . . . . .
H101 H 0.6430 0.9669 -0.2298 0.0378 1.0000 Uiso R . . . . .
H102 H 0.5753 0.9451 -0.1433 0.0364 1.0000 Uiso R . . . . .
H121 H 0.7104 1.0277 0.1376 0.0410 1.0000 Uiso R . . . . .
H131 H 0.7154 1.1258 0.4770 0.0473 1.0000 Uiso R . . . . .
H141 H 0.6285 1.1707 0.7012 0.0448 1.0000 Uiso R . . . . .
H151 H 0.5348 1.1206 0.5532 0.0433 1.0000 Uiso R . . . . .
H161 H 0.5291 1.0240 0.2087 0.0428 1.0000 Uiso R . . . . .
H171 H 0.6995 0.6146 0.4027 0.0336 1.0000 Uiso R . . . . .
H181 H 0.6882 0.5460 0.8248 0.0393 1.0000 Uiso R . . . . .
H182 H 0.6262 0.5962 0.8885 0.0382 1.0000 Uiso R . . . . .
H191 H 0.5806 0.5427 0.4786 0.0313 1.0000 Uiso R . . . . .
H231 H 0.5417 0.4590 0.2314 0.0393 1.0000 Uiso R . . . . .
H232 H 0.5435 0.3640 0.1319 0.0396 1.0000 Uiso R . . . . .
H241 H 0.4807 0.3730 0.5162 0.0642 1.0000 Uiso R . . . . .
H242 H 0.5358 0.4121 0.6844 0.0639 1.0000 Uiso R . . . . .
H243 H 0.5397 0.3186 0.5896 0.0649 1.0000 Uiso R . . . . .
H251 H 0.6837 0.3088 0.3432 0.0396 1.0000 Uiso R . . . . .
H252 H 0.6206 0.2771 0.2151 0.0386 1.0000 Uiso R . . . . .
H261 H 0.6997 0.2747 -0.0969 0.0597 1.0000 Uiso R . . . . .
H262 H 0.7075 0.3743 -0.0717 0.0601 1.0000 Uiso R . . . . .
H263 H 0.6470 0.3380 -0.1979 0.0591 1.0000 Uiso R . . . . .

loop_
_atom_site_aniso_label
_atom_site_aniso_U_11
_atom_site_aniso_U_22
_atom_site_aniso_U_33
_atom_site_aniso_U_23
_atom_site_aniso_U_13
_atom_site_aniso_U_12
O21 0.0321(6) 0.0274(6) 0.0445(7) -0.0024(5) -0.0021(5) 0.0031(5)
N1 0.0348(7) 0.0248(6) 0.0361(8) 0.0021(6) 0.0024(6) 0.0003(5)
N3 0.0318(7) 0.0271(6) 0.0391(8) 0.0006(6) 0.0028(6) 0.0027(6)
N7 0.0308(7) 0.0264(7) 0.0370(8) -0.0025(6) 0.0028(6) -0.0014(5)
N9 0.0328(7) 0.0228(6) 0.0325(7) 0.0019(6) 0.0017(6) -0.0002(5)
N22 0.0329(7) 0.0241(6) 0.0337(8) -0.0031(6) -0.0004(6) -0.0013(6)
C2 0.0351(8) 0.0273(8) 0.0390(10) 0.0008(7) 0.0063(7) 0.0006(7)
C4 0.0301(8) 0.0230(7) 0.0289(8) -0.0001(6) -0.0011(6) -0.0010(6)
C5 0.0293(8) 0.0217(7) 0.0293(8) -0.0012(6) -0.0015(7) -0.0001(6)
C6 0.0310(8) 0.0239(7) 0.0294(8) -0.0016(6) -0.0022(7) -0.0010(6)
C8 0.0328(8) 0.0291(8) 0.0333(9) -0.0007(7) 0.0046(7) -0.0016(7)
C10 0.0376(9) 0.0251(7) 0.0307(9) 0.0036(7) -0.0021(7) 0.0010(6)
C11 0.0355(8) 0.0222(7) 0.0306(8) 0.0055(6) 0.0003(6) 0.0013(6)
C12 0.0327(8) 0.0320(8) 0.0404(10) 0.0007(8) 0.0006(8) 0.0001(7)
C13 0.0408(10) 0.0339(9) 0.0431(10) -0.0010(8) -0.0034(8) -0.0043(7)
C14 0.0526(11) 0.0239(7) 0.0341(10) 0.0013(7) 0.0000(9) 0.0020(7)
C15 0.0409(9) 0.0293(8) 0.0431(11) 0.0019(8) 0.0065(8) 0.0063(7)
C16 0.0350(9) 0.0290(8) 0.0413(10) 0.0032(7) -0.0007(8) -0.0010(7)
C17 0.0315(8) 0.0245(7) 0.0322(9) 0.0012(6) -0.0031(7) -0.0004(6)
C18 0.0396(9) 0.0312(8) 0.0289(9) -0.0001(7) -0.0021(7) 0.0032(7)
C19 0.0288(8) 0.0238(7) 0.0321(8) 0.0001(6) 0.0004(6) 0.0006(6)
C20 0.0341(8) 0.0241(7) 0.0309(9) 0.0023(6) -0.0009(7) 0.0018(6)
C23 0.0345(8) 0.0356(9) 0.0312(9) -0.0016(7) -0.0051(7) -0.0019(7)
C24 0.0400(10) 0.0541(11) 0.0373(10) -0.0013(9) 0.0013(8) -0.0030(8)
C25 0.0407(9) 0.0234(8) 0.0341(9) -0.0013(7) 0.0001(7) 0.0006(7)
C26 0.0498(11) 0.0408(9) 0.0316(9) -0.0042(8) -0.0008(8) 0.0055(8)

loop_
_atom_type_symbol
_atom_type_scat_dispersion_real
_atom_type_scat_dispersion_imag
_atom_type_scat_Cromer_Mann_a1
_atom_type_scat_Cromer_Mann_b1
_atom_type_scat_Cromer_Mann_a2
_atom_type_scat_Cromer_Mann_b2
_atom_type_scat_Cromer_Mann_a3
_atom_type_scat_Cromer_Mann_b3
_atom_type_scat_Cromer_Mann_a4
_atom_type_scat_Cromer_Mann_b4
_atom_type_scat_Cromer_Mann_c
_atom_type_scat_source
C 0.0181 0.0091 2.3100 20.8439 1.0200 10.2075 1.5886 0.5687 0.8650 51.6512 0.2156 'International Tables Vol C 4.2.6.8 and 6.1.1.4'
H 0.0000 0.0000 0.4930 10.5109 0.3229 26.1257 0.1402 3.1424 0.0408 57.7998 0.0030 'International Tables Vol C 4.2.6.8 and 6.1.1.4'
N 0.0311 0.0180 12.2126 0.0057 3.1322 9.8933 2.0125 28.9975 1.1663 0.5826 -11.5290 'International Tables Vol C 4.2.6.8 and 6.1.1.4'
O 0.0492 0.0322 3.0485 13.2771 2.2868 5.7011 1.5463 0.3239 0.8670 32.9089 0.2508 'International Tables Vol C 4.2.6.8 and 6.1.1.4'

loop_
_geom_angle_atom_site_label_1
_geom_angle_site_symmetry_1
_geom_angle_atom_site_label_2
_geom_angle_site_symmetry_2
_geom_angle_atom_site_label_3
_geom_angle_site_symmetry_3
_geom_angle
_geom_angle_publ_flag
C2 . N1 . C6 . 118.48(14) yes
C2 . N3 . C4 . 111.43(14) yes
C5 . N7 . C8 . 103.65(13) yes
C4 . N9 . C8 . 105.84(13) yes
C4 . N9 . C10 . 127.37(14) yes
C8 . N9 . C10 . 126.74(14) yes
C20 . N22 . C23 . 125.14(14) yes
C20 . N22 . C25 . 117.48(13) yes
C23 . N22 . C25 . 117.22(13) yes
N3 . C2 . N1 . 128.65(16) yes
N3 . C2 . H21 . 115.4 no
N1 . C2 . H21 . 115.9 no
N9 . C4 . N3 . 128.11(14) yes
N9 . C4 . C5 . 105.74(14) yes
N3 . C4 . C5 . 126.14(15) yes
C4 . C5 . N7 . 110.59(14) yes
C4 . C5 . C6 . 116.58(14) yes
N7 . C5 . C6 . 132.83(14) yes
C5 . C6 . N1 . 118.71(14) yes
C5 . C6 . C17 . 121.99(15) yes
N1 . C6 . C17 . 119.30(14) yes
N9 . C8 . N7 . 114.17(14) yes
N9 . C8 . H81 . 121.3 no
N7 . C8 . H81 . 124.5 no
N9 . C10 . C11 . 111.69(13) yes
N9 . C10 . H101 . 109.6 no
C11 . C10 . H101 . 109.7 no
N9 . C10 . H102 . 108.3 no
C11 . C10 . H102 . 109.8 no
H101 . C10 . H102 . 107.8 no
C10 . C11 . C12 . 119.86(15) yes
C10 . C11 . C16 . 120.70(15) yes
C12 . C11 . C16 . 119.44(16) yes
C11 . C12 . C13 . 120.35(17) yes
C11 . C12 . H121 . 119.3 no
C13 . C12 . H121 . 120.4 no
C12 . C13 . C14 . 119.39(17) yes
C12 . C13 . H131 . 118.9 no
C14 . C13 . H131 . 121.7 no
C13 . C14 . C15 . 120.52(17) yes
C13 . C14 . H141 . 118.6 no
C15 . C14 . H141 . 120.8 no
C14 . C15 . C16 . 119.87(16) yes
C14 . C15 . H151 . 120.0 no
C16 . C15 . H151 . 120.1 no
C15 . C16 . C11 . 120.39(16) yes
C15 . C16 . H161 . 118.4 no
C11 . C16 . H161 . 121.2 no
C6 . C17 . C18 . 119.72(15) yes
C6 . C17 . C19 . 116.75(13) yes
C18 . C17 . C19 . 59.77(11) yes
C6 . C17 . H171 . 115.0 no
C18 . C17 . H171 . 117.7 no
C19 . C17 . H171 . 116.8 no
C17 . C18 . C19 . 61.25(11) yes
C17 . C18 . H181 . 116.8 no
C19 . C18 . H181 . 118.6 no
C17 . C18 . H182 . 120.0 no
C19 . C18 . H182 . 118.9 no
H181 . C18 . H182 . 112.5 no
C17 . C19 . C18 . 58.98(10) yes
C17 . C19 . C20 . 115.97(13) yes
C18 . C19 . C20 . 115.74(14) yes
C17 . C19 . H191 . 115.6 no
C18 . C19 . H191 . 117.6 no
C20 . C19 . H191 . 119.0 no
C19 . C20 . N22 . 118.60(14) yes
C19 . C20 . O21 . 119.93(14) yes
N22 . C20 . O21 . 121.45(15) yes
N22 . C23 . C24 . 113.13(14) yes
N22 . C23 . H231 . 107.9 no
C24 . C23 . H231 . 109.9 no
N22 . C23 . H232 . 106.7 no
C24 . C23 . H232 . 110.0 no
H231 . C23 . H232 . 109.1 no
C23 . C24 . H241 . 110.5 no
C23 . C24 . H242 . 109.9 no
H241 . C24 . H242 . 108.8 no
C23 . C24 . H243 . 110.3 no
H241 . C24 . H243 . 110.4 no
H242 . C24 . H243 . 106.9 no
N22 . C25 . C26 . 112.79(14) yes
N22 . C25 . H251 . 111.4 no
C26 . C25 . H251 . 107.3 no
N22 . C25 . H252 . 108.5 no
C26 . C25 . H252 . 108.5 no
H251 . C25 . H252 . 108.1 no
C25 . C26 . H261 . 108.2 no
C25 . C26 . H262 . 110.7 no
H261 . C26 . H262 . 110.1 no
C25 . C26 . H263 . 109.8 no
H261 . C26 . H263 . 110.7 no
H262 . C26 . H263 . 107.4 no

loop_
_geom_bond_atom_site_label_1
_geom_bond_site_symmetry_1
_geom_bond_atom_site_label_2
_geom_bond_site_symmetry_2
_geom_bond_distance
_geom_bond_publ_flag
O21 . C20 . 1.2347(19) yes
N1 . C2 . 1.336(2) yes
N1 . C6 . 1.343(2) yes
N3 . C2 . 1.337(2) yes
N3 . C4 . 1.332(2) yes
N7 . C5 . 1.389(2) yes
N7 . C8 . 1.316(2) yes
N9 . C4 . 1.371(2) yes
N9 . C8 . 1.378(2) yes
N9 . C10 . 1.4684(18) yes
N22 . C20 . 1.351(2) yes
N22 . C23 . 1.465(2) yes
N22 . C25 . 1.471(2) yes
C2 . H21 . 0.964 no
C4 . C5 . 1.401(2) yes
C5 . C6 . 1.392(2) yes
C6 . C17 . 1.478(2) yes
C8 . H81 . 0.968 no
C10 . C11 . 1.513(2) yes
C10 . H101 . 1.001 no
C10 . H102 . 0.990 no
C11 . C12 . 1.392(2) yes
C11 . C16 . 1.383(2) yes
C12 . C13 . 1.392(3) yes
C12 . H121 . 0.950 no
C13 . C14 . 1.390(3) yes
C13 . H131 . 0.931 no
C14 . C15 . 1.376(2) yes
C14 . H141 . 0.982 no
C15 . C16 . 1.393(2) yes
C15 . H151 . 0.953 no
C16 . H161 . 0.956 no
C17 . C18 . 1.493(2) yes
C17 . C19 . 1.527(2) yes
C17 . H171 . 0.975 no
C18 . C19 . 1.505(2) yes
C18 . H181 . 0.983 no
C18 . H182 . 0.981 no
C19 . C20 . 1.496(2) yes
C19 . H191 . 0.985 no
C23 . C24 . 1.515(2) yes
C23 . H231 . 1.011 no
C23 . H232 . 0.975 no
C24 . H241 . 0.992 no
C24 . H242 . 0.993 no
C24 . H243 . 0.985 no
C25 . C26 . 1.504(3) yes
C25 . H251 . 1.000 no
C25 . H252 . 1.007 no
C26 . H261 . 0.997 no
C26 . H262 . 0.990 no
C26 . H263 . 0.994 no

loop_
_cod_related_entry_id
_cod_related_entry_database
_cod_related_entry_code
1 ChemSpider 25937957
